data_2236264
loop_
_publ_author_name
'Fun, Hoong-Kun'
'Quah, Ching Kheng'
'Nayak, Prakash S.'
'Narayana, B.'
'Sarojini, B. K.'

_publ_section_title
;
 2-(4-Chlorophenyl)-<i>N</i>-(1,3-thiazol-2-yl)acetamide
;
_journal_coeditor_code HB6927
_journal_issue 9
_journal_name_full 'Acta Crystallographica Section E'
_journal_page_first o2679
_journal_paper_doi 10.1107/S1600536812034629
_journal_volume 68
_journal_year 2012
_chemical_formula_iupac 'C11 H9 Cl N2 O S'
_chemical_formula_moiety 'C11 H9 Cl N2 O S'
_chemical_formula_sum 'C11 H9 Cl N2 O S'
_chemical_formula_weight 252.71
_chemical_name_systematic
;
2-(4-Chlorophenyl)-<i>N</i>-(1,3-thiazol-2-yl)acetamide
;
_space_group_IT_number 14
_symmetry_cell_setting monoclinic
_symmetry_space_group_name_Hall '-P 2ybc'
_symmetry_space_group_name_H-M 'P 1 21/c 1'
_atom_sites_solution_hydrogens geom
_atom_sites_solution_primary direct
_atom_sites_solution_secondary difmap
_audit_creation_method SHELXL-97
_cell_angle_alpha 90.00
_cell_angle_beta 100.311(2)
_cell_angle_gamma 90.00
_cell_formula_units_Z 4
_cell_length_a 13.9169(13)
_cell_length_b 5.5188(5)
_cell_length_c 15.1836(14)
_cell_measurement_reflns_used 4547
_cell_measurement_temperature 296
_cell_measurement_theta_max 30.28
_cell_measurement_theta_min 2.73
_cell_volume 1147.34(18)
_computing_cell_refinement 'SAINT (Bruker, 2009)'
_computing_data_collection 'APEX2 (Bruker, 2009)'
_computing_data_reduction 'SAINT (Bruker, 2009)'
_computing_molecular_graphics 'SHELXTL (Sheldrick, 2008)'
_computing_publication_material 'SHELXTL (Sheldrick, 2008) and PLATON (Spek, 2009)'
_computing_structure_refinement 'SHELXTL (Sheldrick, 2008)'
_computing_structure_solution 'SHELXTL (Sheldrick, 2008)'
_diffrn_ambient_temperature 296
_diffrn_measured_fraction_theta_full 0.996
_diffrn_measured_fraction_theta_max 0.996
_diffrn_measurement_device_type 'Bruker SMART APEXII DUO CCD'
_diffrn_measurement_method '\f and \w scans'
_diffrn_radiation_monochromator graphite
_diffrn_radiation_source 'fine-focus sealed tube'
_diffrn_radiation_type MoK\a
_diffrn_radiation_wavelength 0.71073
_diffrn_reflns_av_R_equivalents 0.0202
_diffrn_reflns_av_sigmaI/netI 0.0222
_diffrn_reflns_limit_h_max 19
_diffrn_reflns_limit_h_min -19
_diffrn_reflns_limit_k_max 7
_diffrn_reflns_limit_k_min -7
_diffrn_reflns_limit_l_max 21
_diffrn_reflns_limit_l_min -21
_diffrn_reflns_number 11463
_diffrn_reflns_theta_full 30.32
_diffrn_reflns_theta_max 30.32
_diffrn_reflns_theta_min 1.49
_diffrn_standards_number 0
_exptl_absorpt_coefficient_mu 0.493
_exptl_absorpt_correction_T_max 0.9183
_exptl_absorpt_correction_T_min 0.8472
_exptl_absorpt_correction_type multi-scan
_exptl_absorpt_process_details '(<i>SADABS</i>; Bruker, 2009)'
_exptl_crystal_colour orange
_exptl_crystal_density_diffrn 1.463
_exptl_crystal_density_method 'not measured'
_exptl_crystal_description block
_exptl_crystal_F_000 520
_exptl_crystal_size_max 0.348
_exptl_crystal_size_mid 0.286
_exptl_crystal_size_min 0.176
_refine_diff_density_max 0.287
_refine_diff_density_min -0.290
_refine_ls_extinction_method none
_refine_ls_goodness_of_fit_ref 1.020
_refine_ls_hydrogen_treatment mixed
_refine_ls_matrix_type full
_refine_ls_number_parameters 149
_refine_ls_number_reflns 3421
_refine_ls_number_restraints 0
_refine_ls_restrained_S_all 1.020
_refine_ls_R_factor_all 0.0464
_refine_ls_R_factor_gt 0.0359
_refine_ls_shift/su_max 0.001
_refine_ls_shift/su_mean 0.001
_refine_ls_structure_factor_coef Fsqd
_refine_ls_weighting_details 'calc w=1/[\s^2^(Fo^2^)+(0.0629P)^2^+0.2113P] where P=(Fo^2^+2Fc^2^)/3'
_refine_ls_weighting_scheme calc
_refine_ls_wR_factor_gt 0.1063
_refine_ls_wR_factor_ref 0.1160
_reflns_number_gt 2769
_reflns_number_total 3421
_reflns_threshold_expression I>2\s(I)
_cod_data_source_file hb6927.cif
_cod_data_source_block I
_cod_original_sg_symbol_H-M 'P 21/c'
_cod_database_code 2236264
_cod_database_fobs_code 2236264

loop_
_symmetry_equiv_pos_as_xyz
'x, y, z'
'-x, y+1/2, -z+1/2'
'-x, -y, -z'
'x, -y-1/2, z-1/2'

loop_
_atom_site_type_symbol
_atom_site_label
_atom_site_fract_x
_atom_site_fract_y
_atom_site_fract_z
_atom_site_U_iso_or_equiv
_atom_site_adp_type
_atom_site_calc_flag
_atom_site_refinement_flags
_atom_site_occupancy
_atom_site_symmetry_multiplicity
Cl Cl1 -0.20822(3) 0.54220(12) 0.82496(4) 0.08193(19) Uani d . 1 1
S S1 0.39710(3) 1.03306(7) 1.11917(3) 0.04855(13) Uani d . 1 1
O O1 0.23806(7) 0.8565(2) 1.00294(8) 0.0547(3) Uani d . 1 1
N N1 0.53067(8) 0.7454(2) 1.08411(8) 0.0444(3) Uani d . 1 1
N N2 0.37558(8) 0.6335(2) 1.00962(8) 0.0410(2) Uani d . 1 1
C C1 0.51611(12) 1.0855(3) 1.16882(11) 0.0530(4) Uani d . 1 1
H H1A 0.5365 1.2115 1.2085 0.064 Uiso calc R 1 1
C C2 0.57568(11) 0.9199(3) 1.14263(11) 0.0503(3) Uani d . 1 1
H H2A 0.6429 0.9223 1.1626 0.060 Uiso calc R 1 1
C C3 0.43688(9) 0.7846(2) 1.06618(8) 0.0370(3) Uani d . 1 1
C C4 0.27847(9) 0.6768(2) 0.98005(9) 0.0409(3) Uani d . 1 1
C C5 0.22953(11) 0.4817(3) 0.91743(12) 0.0508(4) Uani d . 1 1
H H5A 0.2547 0.4902 0.8619 0.061 Uiso calc R 1 1
H H5B 0.2473 0.3248 0.9442 0.061 Uiso calc R 1 1
C C6 0.11993(10) 0.4988(2) 0.89603(9) 0.0396(3) Uani d . 1 1
C C7 0.06207(10) 0.3160(2) 0.92138(9) 0.0425(3) Uani d . 1 1
H H7A 0.0916 0.1835 0.9531 0.051 Uiso calc R 1 1
C C8 -0.03890(11) 0.3270(3) 0.90033(10) 0.0458(3) Uani d . 1 1
H H8A -0.0773 0.2037 0.9174 0.055 Uiso calc R 1 1
C C9 -0.08118(10) 0.5259(3) 0.85331(9) 0.0457(3) Uani d . 1 1
C C10 -0.02621(11) 0.7100(3) 0.82739(9) 0.0501(3) Uani d . 1 1
H H10A -0.0562 0.8422 0.7958 0.060 Uiso calc R 1 1
C C11 0.07454(11) 0.6961(3) 0.84901(9) 0.0465(3) Uani d . 1 1
H H11A 0.1124 0.8204 0.8319 0.056 Uiso calc R 1 1
H H1N2 0.4009(14) 0.518(3) 0.9827(12) 0.052(5) Uiso d . 1 1

loop_
_atom_site_aniso_label
_atom_site_aniso_U_11
_atom_site_aniso_U_22
_atom_site_aniso_U_33
_atom_site_aniso_U_12
_atom_site_aniso_U_13
_atom_site_aniso_U_23
Cl1 0.0398(2) 0.1231(5) 0.0797(3) 0.0207(2) 0.0020(2) 0.0027(3)
S1 0.0515(2) 0.03917(19) 0.0564(2) 0.00832(14) 0.01343(16) -0.00790(14)
O1 0.0402(5) 0.0473(6) 0.0736(7) 0.0117(4) 0.0022(5) -0.0138(5)
N1 0.0366(5) 0.0441(6) 0.0521(6) 0.0018(5) 0.0068(5) -0.0104(5)
N2 0.0334(5) 0.0361(5) 0.0530(6) 0.0044(4) 0.0067(5) -0.0074(5)
C1 0.0612(9) 0.0455(8) 0.0523(8) -0.0065(7) 0.0099(7) -0.0129(6)
C2 0.0433(7) 0.0531(8) 0.0529(8) -0.0051(6) 0.0044(6) -0.0103(6)
C3 0.0374(6) 0.0328(6) 0.0418(6) 0.0036(5) 0.0098(5) -0.0006(5)
C4 0.0347(6) 0.0398(6) 0.0480(7) 0.0047(5) 0.0069(5) -0.0009(5)
C5 0.0387(7) 0.0504(8) 0.0615(9) 0.0064(6) 0.0041(6) -0.0147(7)
C6 0.0377(6) 0.0405(6) 0.0388(6) 0.0062(5) 0.0016(5) -0.0073(5)
C7 0.0460(7) 0.0368(6) 0.0422(6) 0.0087(5) 0.0012(5) -0.0007(5)
C8 0.0445(7) 0.0466(7) 0.0465(7) 0.0006(6) 0.0085(6) -0.0025(6)
C9 0.0369(6) 0.0582(8) 0.0395(6) 0.0115(6) 0.0003(5) -0.0069(6)
C10 0.0560(8) 0.0472(8) 0.0421(7) 0.0150(6) -0.0051(6) 0.0032(6)
C11 0.0524(8) 0.0415(7) 0.0437(7) -0.0003(6) 0.0033(6) 0.0019(5)

loop_
_atom_type_symbol
_atom_type_description
_atom_type_scat_dispersion_real
_atom_type_scat_dispersion_imag
_atom_type_scat_source
C C 0.0033 0.0016 'International Tables Vol C Tables 4.2.6.8 and 6.1.1.4'
H H 0.0000 0.0000 'International Tables Vol C Tables 4.2.6.8 and 6.1.1.4'
N N 0.0061 0.0033 'International Tables Vol C Tables 4.2.6.8 and 6.1.1.4'
O O 0.0106 0.0060 'International Tables Vol C Tables 4.2.6.8 and 6.1.1.4'
S S 0.1246 0.1234 'International Tables Vol C Tables 4.2.6.8 and 6.1.1.4'
Cl Cl 0.1484 0.1585 'International Tables Vol C Tables 4.2.6.8 and 6.1.1.4'

loop_
_geom_angle_atom_site_label_1
_geom_angle_atom_site_label_2
_geom_angle_atom_site_label_3
_geom_angle
C1 S1 C3 88.50(7)
C3 N1 C2 109.91(12)
C4 N2 C3 124.38(11)
C4 N2 H1N2 115.8(12)
C3 N2 H1N2 118.8(12)
C2 C1 S1 110.73(12)
C2 C1 H1A 124.6
S1 C1 H1A 124.6
C1 C2 N1 115.61(14)
C1 C2 H2A 122.2
N1 C2 H2A 122.2
N1 C3 N2 121.01(11)
N1 C3 S1 115.24(10)
N2 C3 S1 123.75(10)
O1 C4 N2 121.81(13)
O1 C4 C5 125.28(12)
N2 C4 C5 112.91(11)
C6 C5 C4 114.56(11)
C6 C5 H5A 108.6
C4 C5 H5A 108.6
C6 C5 H5B 108.6
C4 C5 H5B 108.6
H5A C5 H5B 107.6
C7 C6 C11 118.63(13)
C7 C6 C5 120.71(13)
C11 C6 C5 120.65(14)
C8 C7 C6 121.25(13)
C8 C7 H7A 119.4
C6 C7 H7A 119.4
C9 C8 C7 118.34(14)
C9 C8 H8A 120.8
C7 C8 H8A 120.8
C10 C9 C8 121.92(13)
C10 C9 Cl1 118.92(11)
C8 C9 Cl1 119.15(13)
C9 C10 C11 118.98(13)
C9 C10 H10A 120.5
C11 C10 H10A 120.5
C10 C11 C6 120.88(14)
C10 C11 H11A 119.6
C6 C11 H11A 119.6

loop_
_geom_bond_atom_site_label_1
_geom_bond_atom_site_label_2
_geom_bond_distance
Cl1 C9 1.7455(15)
S1 C1 1.7170(17)
S1 C3 1.7300(13)
O1 C4 1.2211(16)
N1 C3 1.3029(17)
N1 C2 1.3820(18)
N2 C4 1.3666(16)
N2 C3 1.3778(17)
N2 H1N2 0.868(19)
C1 C2 1.341(2)
C1 H1A 0.9300
C2 H2A 0.9300
C4 C5 1.515(2)
C5 C6 1.5045(19)
C5 H5A 0.9700
C5 H5B 0.9700
C6 C7 1.388(2)
C6 C11 1.3904(19)
C7 C8 1.386(2)
C7 H7A 0.9300
C8 C9 1.382(2)
C8 H8A 0.9300
C9 C10 1.371(2)
C10 C11 1.384(2)
C10 H10A 0.9300
C11 H11A 0.9300

loop_
_geom_hbond_atom_site_label_D
_geom_hbond_atom_site_label_H
_geom_hbond_atom_site_label_A
_geom_hbond_site_symmetry_A
_geom_hbond_distance_DH
_geom_hbond_distance_HA
_geom_hbond_distance_DA
_geom_hbond_angle_DHA
_geom_hbond_publ_flag
N2 H1N2 N1 3_667 0.866(18) 2.096(18) 2.9606(16) 176.2(17) yes

loop_
_geom_torsion_atom_site_label_1
_geom_torsion_atom_site_label_2
_geom_torsion_atom_site_label_3
_geom_torsion_atom_site_label_4
_geom_torsion
C3 S1 C1 C2 0.48(13)
S1 C1 C2 N1 -0.8(2)
C3 N1 C2 C1 0.7(2)
C2 N1 C3 N2 -179.52(13)
C2 N1 C3 S1 -0.32(16)
C4 N2 C3 N1 -172.65(13)
C4 N2 C3 S1 8.23(19)
C1 S1 C3 N1 -0.08(12)
C1 S1 C3 N2 179.09(12)
C3 N2 C4 O1 -0.6(2)
C3 N2 C4 C5 179.13(13)
O1 C4 C5 C6 -10.4(2)
N2 C4 C5 C6 169.89(13)
C4 C5 C6 C7 -116.45(15)
C4 C5 C6 C11 64.72(19)
C11 C6 C7 C8 0.3(2)
C5 C6 C7 C8 -178.55(13)
C6 C7 C8 C9 -0.1(2)
C7 C8 C9 C10 0.0(2)
C7 C8 C9 Cl1 179.30(11)
C8 C9 C10 C11 0.0(2)
Cl1 C9 C10 C11 -179.33(11)
C9 C10 C11 C6 0.2(2)
C7 C6 C11 C10 -0.3(2)
C5 C6 C11 C10 178.52(13)

loop_
_cod_related_entry_id
_cod_related_entry_database
_cod_related_entry_code
1 ChemSpider 740278
